data_2013103
loop_
_publ_author_name
'Wagner, Pawe\/l'
'Kubicki, Maciej'

_publ_section_title
;
 2,5-Di-2-thienylthiazolo[4,5-<i>d</i>]thiazole
;
_journal_issue 2
_journal_name_full 'Acta Crystallographica Section C'
_journal_page_first o91
_journal_page_last o92
_journal_paper_doi 10.1107/S0108270103001069
_journal_volume 59
_journal_year 2003
_chemical_formula_iupac 'C12 H6 N2 S4'
_chemical_formula_moiety 'C12 H6 N2 S4'
_chemical_formula_sum 'C12 H6 N2 S4'
_chemical_formula_weight 306.47
_chemical_name_systematic
;
2,5-Di-2-thienylthiazolo[4,5-d]thiazole
;
_space_group_IT_number 14
_symmetry_cell_setting monoclinic
_symmetry_space_group_name_Hall '-P 2yn'
_symmetry_space_group_name_H-M 'P 1 21/n 1'
_atom_sites_solution_hydrogens difmap
_atom_sites_solution_primary direct
_atom_sites_solution_secondary difmap
_audit_creation_method SHELXL-97
_cell_angle_alpha 90.00
_cell_angle_beta 92.72(3)
_cell_angle_gamma 90.00
_cell_formula_units_Z 2
_cell_length_a 6.0040(12)
_cell_length_b 8.3580(17)
_cell_length_c 12.270(3)
_cell_measurement_reflns_used 4325
_cell_measurement_temperature 293(2)
_cell_measurement_theta_max 22
_cell_measurement_theta_min 4
_cell_volume 615.0(2)
_computing_cell_refinement CrysAlisCCD
_computing_data_collection 'CrysAlisCCD (Kuma, 1999)'
_computing_data_reduction 'CrysAlisRed (Kuma, 1999)'
_computing_structure_refinement 'SHELXL97 (Sheldrick, 1997)'
_computing_structure_solution 'SHELXS97 (Sheldrick, 1997)'
_diffrn_ambient_temperature 100.0(10)
_diffrn_measured_fraction_theta_full 0.967
_diffrn_measured_fraction_theta_max 0.967
_diffrn_measurement_device_type 'Kuma KM4CCD four-circle'
_diffrn_measurement_method \w
_diffrn_radiation_monochromator graphite
_diffrn_radiation_source 'fine-focus sealed tube'
_diffrn_radiation_type MoK\a
_diffrn_radiation_wavelength 0.71073
_diffrn_reflns_av_R_equivalents 0.0236
_diffrn_reflns_av_sigmaI/netI 0.0180
_diffrn_reflns_limit_h_max 6
_diffrn_reflns_limit_h_min -8
_diffrn_reflns_limit_k_max 11
_diffrn_reflns_limit_k_min -11
_diffrn_reflns_limit_l_max 13
_diffrn_reflns_limit_l_min -16
_diffrn_reflns_number 5376
_diffrn_reflns_theta_full 28.99
_diffrn_reflns_theta_max 28.99
_diffrn_reflns_theta_min 4.12
_diffrn_standards_number 0
_exptl_absorpt_coefficient_mu 0.751
_exptl_absorpt_correction_type none
_exptl_crystal_colour colourless
_exptl_crystal_density_diffrn 1.655
_exptl_crystal_density_meas ?
_exptl_crystal_description block
_exptl_crystal_F_000 312
_exptl_crystal_size_max 0.3
_exptl_crystal_size_mid 0.2
_exptl_crystal_size_min 0.2
_refine_diff_density_max 0.366
_refine_diff_density_min -0.289
_refine_ls_extinction_method none
_refine_ls_goodness_of_fit_ref 1.095
_refine_ls_hydrogen_treatment refall
_refine_ls_matrix_type full
_refine_ls_number_parameters 94
_refine_ls_number_reflns 1574
_refine_ls_number_restraints 0
_refine_ls_restrained_S_all 1.095
_refine_ls_R_factor_all 0.0314
_refine_ls_R_factor_gt 0.0283
_refine_ls_shift/su_max <0.001
_refine_ls_shift/su_mean 0.000
_refine_ls_structure_factor_coef Fsqd
_refine_ls_weighting_details 'calc w = 1/[\s^2^(Fo^2^)+(0.0305P)^2^+0.3939P] where P = (Fo^2^+2Fc^2^)/3'
_refine_ls_weighting_scheme calc
_refine_ls_wR_factor_gt 0.0663
_refine_ls_wR_factor_ref 0.0681
_reflns_number_gt 1475
_reflns_number_total 1574
_reflns_threshold_expression I>2\s(I)
_cod_data_source_file av1128.cif
_cod_data_source_block I
_cod_depositor_comments
;
The following automatic conversions were performed:

'_exptl_crystal_density_meas' value 'not measured' was changed to '?'
- the value is perceived as not measured.

Automatic conversion script
Id: cif_fix_values 3008 2015-01-20 13:52:24Z robertas 
;
_cod_original_sg_symbol_H-M 'P 21/n'
_cod_database_code 2013103

loop_
_symmetry_equiv_pos_as_xyz
'x, y, z'
'-x+1/2, y+1/2, -z+1/2'
'-x, -y, -z'
'x-1/2, -y-1/2, z-1/2'

loop_
_atom_site_label
_atom_site_fract_x
_atom_site_fract_y
_atom_site_fract_z
_atom_site_U_iso_or_equiv
_atom_site_adp_type
_atom_site_calc_flag
_atom_site_refinement_flags
_atom_site_occupancy
_atom_site_disorder_assembly
_atom_site_disorder_group
_atom_site_type_symbol
S1 0.61877(6) 0.01323(4) 0.19196(3) 0.01726(11) Uani d . 1 . . S
C2 0.4041(2) 0.10661(16) 0.11773(11) 0.0139(3) Uani d . 1 . . C
C3 0.2127(2) 0.01461(17) 0.11555(11) 0.0169(3) Uani d . 1 . . C
H3 0.079(3) 0.055(3) 0.0842(17) 0.031(5) Uiso d . 1 . . H
C4 0.2419(3) -0.13209(18) 0.17292(12) 0.0197(3) Uani d . 1 . . C
H4 0.127(3) -0.212(3) 0.1803(17) 0.034(6) Uiso d . 1 . . H
C5 0.4529(3) -0.14856(17) 0.21816(12) 0.0189(3) Uani d . 1 . . C
H5 0.513(3) -0.231(2) 0.2630(17) 0.030(5) Uiso d . 1 . . H
S1' 0.22016(6) 0.35656(4) -0.00667(3) 0.01680(11) Uani d . 1 . . S
C2' 0.4380(2) 0.26208(16) 0.06986(11) 0.0138(3) Uani d . 1 . . C
N3' 0.62763(19) 0.34238(14) 0.08042(10) 0.0155(2) Uani d . 1 . . N
C4' 0.6019(2) 0.48388(16) 0.02621(11) 0.0142(3) Uani d . 1 . . C

loop_
_atom_site_aniso_label
_atom_site_aniso_U_11
_atom_site_aniso_U_22
_atom_site_aniso_U_33
_atom_site_aniso_U_12
_atom_site_aniso_U_13
_atom_site_aniso_U_23
S1 0.01295(17) 0.01639(18) 0.02226(19) 0.00036(12) -0.00119(13) 0.00345(12)
C2 0.0141(6) 0.0153(6) 0.0121(6) 0.0006(5) -0.0002(5) -0.0009(5)
C3 0.0143(7) 0.0208(7) 0.0153(6) -0.0022(5) -0.0019(5) 0.0025(5)
C4 0.0210(7) 0.0207(7) 0.0172(6) -0.0064(5) -0.0004(5) 0.0013(5)
C5 0.0211(7) 0.0154(6) 0.0202(7) -0.0004(5) 0.0012(5) 0.0031(5)
S1' 0.01196(17) 0.01626(18) 0.02174(18) -0.00226(12) -0.00383(12) 0.00402(12)
C2' 0.0128(6) 0.0159(6) 0.0126(6) 0.0008(5) -0.0006(5) -0.0002(5)
N3' 0.0132(5) 0.0161(6) 0.0169(6) -0.0011(4) -0.0019(4) 0.0010(4)
C4' 0.0111(6) 0.0155(6) 0.0159(6) -0.0008(5) -0.0008(5) 0.0005(5)

loop_
_atom_type_symbol
_atom_type_description
_atom_type_scat_dispersion_real
_atom_type_scat_dispersion_imag
_atom_type_scat_source
C C 0.0033 0.0016 'International Tables Vol C Tables 4.2.6.8 and 6.1.1.4'
H H 0.0000 0.0000 'International Tables Vol C Tables 4.2.6.8 and 6.1.1.4'
N N 0.0061 0.0033 'International Tables Vol C Tables 4.2.6.8 and 6.1.1.4'
S S 0.1246 0.1234 'International Tables Vol C Tables 4.2.6.8 and 6.1.1.4'

loop_
_geom_angle_atom_site_label_1
_geom_angle_atom_site_label_2
_geom_angle_atom_site_label_3
_geom_angle_site_symmetry_1
_geom_angle_site_symmetry_3
_geom_angle
_geom_angle_publ_flag
C5 S1 C2 . . 91.70(7) y
C3 C2 C2' . . 128.75(13) ?
C3 C2 S1 . . 110.95(11) ?
C2' C2 S1 . . 120.29(10) ?
C2 C3 C4 . . 112.80(13) ?
C2 C3 H3 . . 120.4(13) ?
C4 C3 H3 . . 126.6(13) ?
C5 C4 C3 . . 112.27(13) ?
C5 C4 H4 . . 122.7(12) ?
C3 C4 H4 . . 125.0(12) ?
C4 C5 S1 . . 112.28(11) ?
C4 C5 H5 . . 129.3(12) ?
S1 C5 H5 . . 118.4(12) ?
C4' S1' C2' 3_665 . 88.38(7) y
N3' C2' C2 . . 123.64(12) ?
N3' C2' S1' . . 116.03(10) ?
C2 C2' S1' . . 120.32(10) ?
C2' N3' C4' . . 108.40(12) y
N3' C4' C4' . 3_665 118.29(15) ?
N3' C4' S1' . 3_665 132.82(10) ?
C4' C4' S1' 3_665 3_665 108.89(13) ?

loop_
_geom_bond_atom_site_label_1
_geom_bond_atom_site_label_2
_geom_bond_site_symmetry_2
_geom_bond_distance
_geom_bond_publ_flag
S1 C5 . 1.7187(15) y
S1 C2 . 1.7287(14) y
C2 C3 . 1.3820(19) ?
C2 C2' . 1.4444(19) ?
C3 C4 . 1.421(2) ?
C3 H3 . 0.94(2) ?
C4 C5 . 1.366(2) ?
C4 H4 . 0.97(2) ?
C5 H5 . 0.94(2) ?
S1' C4' 3_665 1.7324(14) y
S1' C2' . 1.7605(14) y
C2' N3' . 1.3226(18) ?
N3' C4' . 1.3621(17) ?
C4' C4' 3_665 1.382(3) ?
C4' S1' 3_665 1.7324(14) ?

loop_
_geom_hbond_atom_site_label_D
_geom_hbond_atom_site_label_H
_geom_hbond_atom_site_label_A
_geom_hbond_site_symmetry_A
_geom_hbond_distance_DH
_geom_hbond_distance_HA
_geom_hbond_distance_DA
_geom_hbond_angle_DHA
_geom_hbond_publ_flag
C3 H3 S1 1_455 0.94(2) 3.14(2) 3.7298(17) 122.9(15) y
C4 H4 S1' 3 0.97(2) 3.15(2) 3.8523(17) 130.7(15) y
C4 H4 S1 2_545 0.97(2) 3.18(2) 4.0704(17) 153.4(16) y
C5 H5 S1 2_645 0.94(2) 3.10(2) 3.9434(17) 148.9(16) y

loop_
_geom_torsion_atom_site_label_1
_geom_torsion_atom_site_label_2
_geom_torsion_atom_site_label_3
_geom_torsion_atom_site_label_4
_geom_torsion_site_symmetry_1
_geom_torsion_site_symmetry_4
_geom_torsion
C5 S1 C2 C3 . . 0.65(11)
C5 S1 C2 C2' . . 179.43(11)
C2' C2 C3 C4 . . -179.40(13)
S1 C2 C3 C4 . . -0.76(16)
C2 C3 C4 C5 . . 0.48(19)
C3 C4 C5 S1 . . 0.02(17)
C2 S1 C5 C4 . . -0.38(12)
C3 C2 C2' N3' . . 177.46(14)
S1 C2 C2' N3' . . -1.08(19)
C3 C2 C2' S1' . . -2.0(2)
S1 C2 C2' S1' . . 179.48(7)
C4' S1' C2' N3' 3_665 . 0.13(11)
C4' S1' C2' C2 3_665 . 179.61(12)
C2 C2' N3' C4' . . -179.56(12)
S1' C2' N3' C4' . . -0.10(15)
C2' N3' C4' C4' . 3_665 0.0(2)
C2' N3' C4' S1' . 3_665 -179.87(12)
